data_4061784
loop_
_publ_author_name
'Gunnoe, T. Brent'
'Pittard, Karl A.'
'Day, Cynthia'
'Petersen, Jeffrey L.'

_journal_name_full Organometallics
_journal_paper_doi 10.1021/om0506668
_journal_year 2005
_chemical_formula_sum 'C16 H17 B N8 O Ru'
_chemical_formula_weight 449.26
_space_group_IT_number 14
_symmetry_cell_setting monoclinic
_symmetry_space_group_name_Hall '-P 2ybc'
_symmetry_space_group_name_H-M 'P 1 21/c 1'
_cell_angle_alpha 90.00
_cell_angle_beta 96.0070(10)
_cell_angle_gamma 90.00
_cell_formula_units_Z 4
_cell_length_a 7.8719(6)
_cell_length_b 17.5946(14)
_cell_length_c 13.4970(11)
_cell_measurement_temperature 193(2)
_cell_volume 1859.1(3)
_diffrn_ambient_temperature 193(2)
_exptl_crystal_density_diffrn 1.605
_cod_depositor_comments
;
The following automatic conversions were performed:
'_symmetry_cell_setting' value 'Monoclinic' changed to 'monoclinic'
according to '/home/saulius/struct/CIF-dictionaries/cif_core.dic'
dictionary named 'cif_core.dic' version 2.4.1 from 2010-06-29.

Automatic conversion script
Id: cif_fix_enum 1527 2010-12-29 10:47:43Z saulius 
;
_cod_original_sg_symbol_H-M 'P 21/c'
_cod_database_code 4061784

loop_
_symmetry_equiv_pos_as_xyz
'x, y, z'
'-x, y+1/2, -z+1/2'
'-x, -y, -z'
'x, -y-1/2, z-1/2'

loop_
_atom_site_label
_atom_site_type_symbol
_atom_site_fract_x
_atom_site_fract_y
_atom_site_fract_z
_atom_site_U_iso_or_equiv
_atom_site_adp_type
_atom_site_occupancy
_atom_site_symmetry_multiplicity
_atom_site_calc_flag
_atom_site_refinement_flags
_atom_site_disorder_assembly
_atom_site_disorder_group
Ru1 Ru 0.42231(2) 0.423367(11) 0.229512(14) 0.02917(7) Uani 1 1 d . . .
N11 N 0.3019(2) 0.58449(10) 0.17785(16) 0.0293(4) Uani 1 1 d . . .
N12 N 0.2896(2) 0.51121(11) 0.14372(15) 0.0298(4) Uani 1 1 d . . .
C11 C 0.2026(3) 0.51451(15) 0.05324(19) 0.0347(5) Uani 1 1 d . . .
H11 H 0.1747 0.4718 0.0117 0.042 Uiso 1 1 calc R . .
C12 C 0.1588(3) 0.58887(14) 0.0284(2) 0.0371(6) Uani 1 1 d . . .
H12 H 0.0971 0.6067 -0.0314 0.045 Uiso 1 1 calc R . .
C13 C 0.2236(3) 0.63101(14) 0.10876(19) 0.0346(5) Uani 1 1 d . . .
H13 H 0.2147 0.6846 0.1147 0.042 Uiso 1 1 calc R . .
N21 N 0.5966(2) 0.57381(11) 0.26332(15) 0.0323(5) Uani 1 1 d . . .
N22 N 0.6236(2) 0.50013(11) 0.23790(15) 0.0304(4) Uani 1 1 d . . .
C21 C 0.7904(3) 0.49414(16) 0.22822(19) 0.0376(6) Uani 1 1 d . . .
H21 H 0.8454 0.4488 0.2106 0.045 Uiso 1 1 calc R . .
C22 C 0.8713(4) 0.56272(18) 0.2473(2) 0.0477(7) Uani 1 1 d . . .
H22 H 0.9892 0.5737 0.2459 0.057 Uiso 1 1 calc R . .
C23 C 0.7445(3) 0.61193(17) 0.2688(2) 0.0417(6) Uani 1 1 d . . .
H23 H 0.7594 0.6642 0.2848 0.050 Uiso 1 1 calc R . .
N31 N 0.3458(3) 0.55429(12) 0.35951(16) 0.0346(5) Uani 1 1 d . . .
N32 N 0.3421(3) 0.47721(12) 0.35416(16) 0.0338(5) Uani 1 1 d . . .
C31 C 0.2798(4) 0.45283(18) 0.4364(2) 0.0444(7) Uani 1 1 d . . .
H31 H 0.2637 0.4009 0.4524 0.053 Uiso 1 1 calc R . .
C32 C 0.2416(4) 0.51369(19) 0.4953(2) 0.0505(8) Uani 1 1 d . . .
H32 H 0.1957 0.5119 0.5576 0.061 Uiso 1 1 calc R . .
C33 C 0.2842(4) 0.57688(17) 0.4442(2) 0.0446(7) Uani 1 1 d . . .
H33 H 0.2725 0.6280 0.4650 0.053 Uiso 1 1 calc R . .
B1 B 0.4138(4) 0.60133(17) 0.2762(2) 0.0337(6) Uani 1 1 d . . .
H1 H 0.415(3) 0.6620(14) 0.2977(19) 0.033(7) Uiso 1 1 d . . .
O1 O 0.6511(3) 0.31444(11) 0.34794(16) 0.0517(5) Uani 1 1 d . . .
C1 C 0.5558(3) 0.35430(15) 0.3033(2) 0.0361(6) Uani 1 1 d . . .
N1 N 0.2150(3) 0.35091(11) 0.20186(17) 0.0348(5) Uani 1 1 d . . .
N2 N 0.4674(3) 0.37275(12) 0.09634(17) 0.0359(5) Uani 1 1 d . . .
H2N H 0.553(4) 0.3782(16) 0.061(2) 0.042(8) Uiso 1 1 d . . .
C2 C 0.0732(3) 0.33050(16) 0.2431(2) 0.0416(6) Uani 1 1 d . . .
H2 H 0.0412 0.3492 0.3045 0.050 Uiso 1 1 calc R . .
C3 C -0.0199(3) 0.27761(16) 0.1820(2) 0.0472(7) Uani 1 1 d . . .
H3 H -0.1250 0.2547 0.1943 0.057 Uiso 1 1 calc R . .
C4 C 0.0680(3) 0.26475(15) 0.1007(2) 0.0431(6) Uani 1 1 d . . .
H4 H 0.0362 0.2315 0.0465 0.052 Uiso 1 1 calc R . .
C5 C 0.2142(3) 0.31078(14) 0.1142(2) 0.0360(6) Uani 1 1 d . . .
C6 C 0.3556(3) 0.32427(15) 0.0575(2) 0.0388(6) Uani 1 1 d . . .
C7 C 0.3695(4) 0.28453(19) -0.0384(2) 0.0567(8) Uani 1 1 d . . .
H7A H 0.4518 0.3112 -0.0755 0.085 Uiso 1 1 calc R . .
H7B H 0.2576 0.2839 -0.0777 0.085 Uiso 1 1 calc R . .
H7C H 0.4082 0.2322 -0.0251 0.085 Uiso 1 1 calc R . .

loop_
_atom_site_aniso_label
_atom_site_aniso_U_11
_atom_site_aniso_U_22
_atom_site_aniso_U_33
_atom_site_aniso_U_23
_atom_site_aniso_U_13
_atom_site_aniso_U_12
Ru1 0.02612(11) 0.02569(11) 0.03622(12) 0.00344(8) 0.00575(7) 0.00197(8)
N11 0.0256(10) 0.0236(10) 0.0384(11) -0.0006(8) 0.0016(8) -0.0004(8)
N12 0.0251(10) 0.0254(10) 0.0383(11) 0.0005(8) 0.0001(8) -0.0008(8)
C11 0.0270(12) 0.0347(13) 0.0409(14) -0.0025(11) -0.0038(10) -0.0026(10)
C12 0.0306(13) 0.0371(14) 0.0423(15) 0.0078(11) -0.0020(11) 0.0022(11)
C13 0.0290(12) 0.0278(12) 0.0471(15) 0.0065(11) 0.0046(11) 0.0007(10)
N21 0.0256(10) 0.0324(11) 0.0384(12) -0.0017(9) 0.0006(8) -0.0038(8)
N22 0.0250(10) 0.0331(11) 0.0330(11) 0.0008(8) 0.0029(8) 0.0024(8)
C21 0.0270(12) 0.0506(16) 0.0361(14) 0.0027(12) 0.0070(10) 0.0058(11)
C22 0.0261(13) 0.067(2) 0.0496(17) 0.0007(14) 0.0043(12) -0.0104(13)
C23 0.0335(14) 0.0458(16) 0.0446(15) -0.0020(13) -0.0016(11) -0.0118(12)
N31 0.0300(11) 0.0377(11) 0.0362(12) -0.0038(9) 0.0040(9) 0.0038(9)
N32 0.0295(11) 0.0358(12) 0.0368(11) 0.0050(9) 0.0065(9) 0.0032(9)
C31 0.0386(15) 0.0561(17) 0.0393(15) 0.0112(13) 0.0082(12) 0.0053(13)
C32 0.0424(16) 0.076(2) 0.0346(15) 0.0026(15) 0.0105(12) 0.0080(15)
C33 0.0391(15) 0.0567(18) 0.0379(15) -0.0107(13) 0.0041(12) 0.0083(13)
B1 0.0312(14) 0.0283(14) 0.0412(16) -0.0028(12) 0.0020(12) 0.0006(11)
O1 0.0562(13) 0.0409(11) 0.0578(13) 0.0120(10) 0.0049(10) 0.0166(10)
C1 0.0394(14) 0.0294(13) 0.0410(14) 0.0036(11) 0.0112(11) 0.0039(11)
N1 0.0296(11) 0.0272(10) 0.0487(13) 0.0065(9) 0.0090(9) 0.0010(8)
N2 0.0336(11) 0.0304(11) 0.0455(13) 0.0002(9) 0.0125(10) -0.0006(9)
C2 0.0339(14) 0.0354(15) 0.0575(17) 0.0140(12) 0.0140(12) 0.0042(11)
C3 0.0315(14) 0.0379(15) 0.072(2) 0.0169(14) 0.0059(13) -0.0031(12)
C4 0.0380(14) 0.0304(13) 0.0595(18) 0.0071(12) -0.0012(13) -0.0014(11)
C5 0.0355(14) 0.0242(12) 0.0484(16) 0.0055(11) 0.0048(11) 0.0012(10)
C6 0.0390(15) 0.0305(13) 0.0479(16) 0.0011(11) 0.0082(12) 0.0033(11)
C7 0.061(2) 0.0536(19) 0.057(2) -0.0144(15) 0.0163(16) -0.0118(16)

loop_
_geom_bond_atom_site_label_1
_geom_bond_atom_site_label_2
_geom_bond_distance
_geom_bond_site_symmetry_2
_geom_bond_publ_flag
Ru1 C1 1.831(3) . ?
Ru1 N2 2.070(2) . ?
Ru1 N1 2.073(2) . ?
Ru1 N22 2.076(2) . ?
Ru1 N32 2.085(2) . ?
Ru1 N12 2.1373(19) . ?
N11 C13 1.341(3) . ?
N11 N12 1.369(2) . ?
N11 B1 1.543(4) . ?
N12 C11 1.337(3) . ?
C11 C12 1.385(3) . ?
C12 C13 1.368(4) . ?
N21 C23 1.339(3) . ?
N21 N22 1.363(3) . ?
N21 B1 1.545(3) . ?
N22 C21 1.337(3) . ?
C21 C22 1.376(4) . ?
C22 C23 1.375(4) . ?
N31 C33 1.347(3) . ?
N31 N32 1.358(3) . ?
N31 B1 1.537(4) . ?
N32 C31 1.330(3) . ?
C31 C32 1.386(4) . ?
C32 C33 1.368(4) . ?
O1 C1 1.151(3) . ?
N1 C2 1.348(3) . ?
N1 C5 1.377(3) . ?
N2 C6 1.297(3) . ?
C2 C3 1.399(4) . ?
C3 C4 1.375(4) . ?
C4 C5 1.403(4) . ?
C5 C6 1.435(4) . ?
C6 C7 1.485(4) . ?
